data_7231446
loop_
_publ_author_name
'Huang, Jia'
'Zhang, Jie'
'He, Runhua'
'Fu, Zhiyong'

_publ_section_title
;
 Structure of a Cd(ii) mixed-ligand coordination polymer: single
 crystalline conductance switch involving photoinduced electron transfer
 and photocoloration
;
_journal_issue 38
_journal_name_full CrystEngComm
_journal_page_first 5663
_journal_paper_doi 10.1039/C8CE01251B
_journal_volume 20
_journal_year 2018
_chemical_formula_sum 'C26 H16 Cd N4 O4 S'
_chemical_formula_weight 592.89
_space_group_crystal_system triclinic
_space_group_IT_number 2
_space_group_name_Hall '-P 1'
_space_group_name_H-M_alt 'P -1'
_symmetry_space_group_name_Hall '-P 1'
_symmetry_space_group_name_H-M 'P -1'
_atom_sites_solution_hydrogens geom
_audit_creation_method SHELXL-2014/7
_audit_update_record
;
2018-07-11 deposited with the CCDC.
2018-08-27 downloaded from the CCDC.
;
_cell_angle_alpha 83.381(4)
_cell_angle_beta 75.005(4)
_cell_angle_gamma 69.554(4)
_cell_formula_units_Z 2
_cell_length_a 8.7461(3)
_cell_length_b 10.7477(5)
_cell_length_c 13.2654(6)
_cell_measurement_reflns_used 17908
_cell_measurement_temperature 173(2)
_cell_measurement_theta_max 25.027
_cell_measurement_theta_min 2.557
_cell_volume 1128.19(9)
_computing_structure_refinement 'SHELXL-2014/7 (Sheldrick, 2014)'
_diffrn_ambient_temperature 173(2)
_diffrn_measured_fraction_theta_full 0.961
_diffrn_measured_fraction_theta_max 0.961
_diffrn_measurement_device_type 'Xcalibur, Eos, Gemini'
_diffrn_measurement_method '\w scans'
_diffrn_radiation_type MoK\a
_diffrn_radiation_wavelength 0.71073
_diffrn_reflns_av_R_equivalents 0.0515
_diffrn_reflns_av_unetI/netI 0.0436
_diffrn_reflns_Laue_measured_fraction_full 0.961
_diffrn_reflns_Laue_measured_fraction_max 0.961
_diffrn_reflns_limit_h_max 10
_diffrn_reflns_limit_h_min -10
_diffrn_reflns_limit_k_max 12
_diffrn_reflns_limit_k_min -12
_diffrn_reflns_limit_l_max 15
_diffrn_reflns_limit_l_min -15
_diffrn_reflns_number 17908
_diffrn_reflns_point_group_measured_fraction_full 0.961
_diffrn_reflns_point_group_measured_fraction_max 0.961
_diffrn_reflns_theta_full 25.027
_diffrn_reflns_theta_max 25.027
_diffrn_reflns_theta_min 2.557
_exptl_absorpt_coefficient_mu 1.104
_exptl_absorpt_correction_type none
_exptl_crystal_colour Pale-yellow
_exptl_crystal_density_diffrn 1.745
_exptl_crystal_description BLOCK
_exptl_crystal_F_000 592
_exptl_crystal_size_max 0.130
_exptl_crystal_size_mid 0.120
_exptl_crystal_size_min 0.110
_refine_diff_density_max 1.861
_refine_diff_density_min -0.909
_refine_diff_density_rms 0.137
_refine_ls_extinction_method none
_refine_ls_goodness_of_fit_ref 1.081
_refine_ls_hydrogen_treatment constr
_refine_ls_matrix_type full
_refine_ls_number_parameters 325
_refine_ls_number_reflns 3830
_refine_ls_number_restraints 2
_refine_ls_restrained_S_all 1.082
_refine_ls_R_factor_all 0.0520
_refine_ls_R_factor_gt 0.0486
_refine_ls_shift/su_max 0.000
_refine_ls_shift/su_mean 0.000
_refine_ls_structure_factor_coef Fsqd
_refine_ls_weighting_details 'w=1/[\s^2^(Fo^2^)+(0.0190P)^2^+10.8853P] where P=(Fo^2^+2Fc^2^)/3'
_refine_ls_weighting_scheme calc
_refine_ls_wR_factor_gt 0.1062
_refine_ls_wR_factor_ref 0.1079
_reflns_Friedel_coverage 0.000
_reflns_number_gt 3593
_reflns_number_total 3830
_reflns_threshold_expression 'I > 2\s(I)'
_cod_data_source_file c8ce01251b2.cif
_cod_data_source_block h2
_cod_depositor_comments
;
The following automatic conversions were performed:

'_exptl_absorpt_correction_type' value 'None' changed to 'none'
according to
/home/data/users/saulius/crontab/automatic-downloads/rss-feeds/RSC/lib/dictionaries/cif_core.dic
dictionary named 'cif_core.dic' version 2.4.2 from 2011-04-26.

Automatic conversion script
Id: cif_fix_values 4973 2017-02-22 13:04:09Z antanas 

 Adding full bibliography for 7231446.cif.
;
_cod_original_cell_volume 1128.18(10)
_cod_database_code 7231446
_shelx_shelxl_version_number 2014/7
_shelx_space_group_comment
;
The symmetry employed for this shelxl refinement is uniquely defined
by the following loop, which should always be used as a source of
symmetry information in preference to the above space-group names.
They are only intended as comments.
;
_shelx_estimated_absorpt_t_min 0.870
_shelx_estimated_absorpt_t_max 0.888

loop_
_space_group_symop_operation_xyz
'x, y, z'
'-x, -y, -z'

loop_
_atom_site_label
_atom_site_type_symbol
_atom_site_fract_x
_atom_site_fract_y
_atom_site_fract_z
_atom_site_U_iso_or_equiv
_atom_site_adp_type
_atom_site_occupancy
_atom_site_site_symmetry_order
_atom_site_calc_flag
_atom_site_refinement_flags_posn
_atom_site_refinement_flags_adp
Cd1 Cd 0.65880(5) 0.75826(4) 0.74766(3) 0.01011(13) Uani 1 1 d . .
S1 S 0.66677(17) 0.25297(13) 0.73043(10) 0.0124(3) Uani 1 1 d . .
O1 O 0.6666(5) 0.5222(4) 0.6861(3) 0.0163(9) Uani 1 1 d . .
O3 O 0.6233(5) -0.0824(4) 0.8602(3) 0.0158(8) Uani 1 1 d . .
O2 O 0.5996(5) 0.5903(4) 0.8490(3) 0.0165(8) Uani 1 1 d . .
O4 O 0.6954(5) -0.0147(4) 0.6958(3) 0.0175(9) Uani 1 1 d . .
N2 N 0.7261(5) 0.7575(4) 0.5684(3) 0.0102(9) Uani 1 1 d . .
N3 N 0.9467(6) 0.6812(4) 0.6904(4) 0.0155(10) Uani 1 1 d . U
N1 N 0.4129(6) 0.8428(5) 0.6885(4) 0.0166(10) Uani 1 1 d . U
C27 C 0.6557(6) 0.0030(5) 0.7923(4) 0.0117(11) Uani 1 1 d . .
N4 N 0.9424(6) 0.7126(6) 0.0175(4) 0.0244(12) Uani 1 1 d . .
C10 C 0.8863(6) 0.7045(5) 0.5175(4) 0.0097(11) Uani 1 1 d . .
C22 C 0.6268(6) 0.5041(5) 0.7826(4) 0.0113(11) Uani 1 1 d . .
C6 C 0.6048(7) 0.8011(5) 0.5161(4) 0.0123(11) Uani 1 1 d . .
C15 C 1.0539(7) 0.6496(5) 0.7508(4) 0.0122(11) Uani 1 1 d . .
H15A H 1.0106 0.6654 0.8217 0.015 Uiso 1 1 calc R U
C7 C 0.6406(7) 0.7970(5) 0.4073(4) 0.0129(11) Uani 1 1 d . .
H7A H 0.5549 0.8301 0.3720 0.016 Uiso 1 1 calc R U
C5 C 0.4290(7) 0.8543(5) 0.5829(4) 0.0106(11) Uani 1 1 d . U
C14 C 1.2237(7) 0.5954(6) 0.7166(4) 0.0171(12) Uani 1 1 d . .
H14A H 1.2934 0.5752 0.7629 0.020 Uiso 1 1 calc R U
C8 C 0.8077(7) 0.7420(5) 0.3522(4) 0.0135(11) Uani 1 1 d . .
C9 C 0.9307(7) 0.6943(6) 0.4089(4) 0.0140(12) Uani 1 1 d . .
H9A H 1.0425 0.6555 0.3747 0.017 Uiso 1 1 calc R U
C13 C 1.2895(7) 0.5714(6) 0.6111(4) 0.0170(12) Uani 1 1 d . .
H13A H 1.4047 0.5332 0.5856 0.020 Uiso 1 1 calc R U
C17 C 0.9946(7) 0.6324(6) 0.1862(4) 0.0162(12) Uani 1 1 d . .
H17A H 1.0634 0.5701 0.2244 0.019 Uiso 1 1 calc R U
C12 C 1.1821(7) 0.6047(6) 0.5433(4) 0.0147(12) Uani 1 1 d . .
H12A H 1.2241 0.5895 0.4722 0.018 Uiso 1 1 calc R U
C3 C 0.1308(7) 0.9541(6) 0.6078(4) 0.0163(12) Uani 1 1 d . .
H3A H 0.0357 0.9920 0.5811 0.020 Uiso 1 1 calc R U
C4 C 0.2882(7) 0.9099(6) 0.5411(4) 0.0163(12) Uani 1 1 d . .
H4A H 0.2999 0.9173 0.4692 0.020 Uiso 1 1 calc R U
C2 C 0.1160(7) 0.9415(6) 0.7146(4) 0.0174(12) Uani 1 1 d . .
H2A H 0.0114 0.9694 0.7610 0.021 Uiso 1 1 calc R U
C11 C 1.0104(7) 0.6614(5) 0.5848(4) 0.0113(11) Uani 1 1 d . U
C26 C 0.6391(7) 0.1348(5) 0.8264(4) 0.0128(11) Uani 1 1 d . .
C21 C 0.7590(7) 0.8228(6) 0.1734(4) 0.0165(12) Uani 1 1 d . .
H21A H 0.6643 0.8923 0.2029 0.020 Uiso 1 1 calc R U
C25 C 0.5922(7) 0.1866(6) 0.9233(4) 0.0179(12) Uani 1 1 d . .
H25A H 0.5709 0.1379 0.9848 0.021 Uiso 1 1 calc R U
C1 C 0.2606(7) 0.8866(5) 0.7499(4) 0.0134(11) Uani 1 1 d . .
H1A H 0.2507 0.8797 0.8217 0.016 Uiso 1 1 calc R U
C24 C 0.5793(7) 0.3216(6) 0.9209(4) 0.0178(12) Uani 1 1 d . .
H24A H 0.5491 0.3708 0.9804 0.021 Uiso 1 1 calc R U
C20 C 0.8072(8) 0.8088(7) 0.0662(5) 0.0238(14) Uani 1 1 d . .
H20A H 0.7417 0.8700 0.0256 0.029 Uiso 1 1 calc R U
C23 C 0.6161(7) 0.3722(5) 0.8213(4) 0.0136(11) Uani 1 1 d . .
C16 C 0.8526(7) 0.7325(6) 0.2370(4) 0.0129(11) Uani 1 1 d . .
C18 C 1.0314(8) 0.6268(6) 0.0794(5) 0.0239(14) Uani 1 1 d . .
H18A H 1.1252 0.5581 0.0477 0.029 Uiso 1 1 calc R U

loop_
_atom_site_aniso_label
_atom_site_aniso_U_11
_atom_site_aniso_U_22
_atom_site_aniso_U_33
_atom_site_aniso_U_23
_atom_site_aniso_U_13
_atom_site_aniso_U_12
Cd1 0.0109(2) 0.0078(2) 0.0111(2) -0.00008(14) -0.00286(15) -0.00234(15)
S1 0.0159(7) 0.0097(7) 0.0113(7) 0.0002(5) -0.0034(5) -0.0041(5)
O1 0.022(2) 0.014(2) 0.010(2) -0.0012(15) 0.0000(16) -0.0041(17)
O3 0.022(2) 0.010(2) 0.016(2) 0.0019(16) -0.0053(17) -0.0059(16)
O2 0.024(2) 0.011(2) 0.015(2) -0.0026(16) -0.0026(17) -0.0074(17)
O4 0.026(2) 0.015(2) 0.012(2) -0.0010(16) -0.0038(17) -0.0071(17)
N2 0.012(2) 0.007(2) 0.013(2) -0.0012(17) -0.0040(18) -0.0030(18)
N3 0.016(2) 0.006(2) 0.032(3) 0.004(2) -0.017(2) -0.0062(19)
N1 0.009(2) 0.007(2) 0.035(3) -0.005(2) -0.003(2) -0.0044(18)
C27 0.009(3) 0.012(3) 0.013(3) 0.002(2) -0.004(2) -0.001(2)
N4 0.021(3) 0.033(3) 0.015(3) -0.003(2) -0.005(2) -0.004(2)
C10 0.012(3) 0.010(3) 0.008(3) 0.002(2) -0.002(2) -0.006(2)
C22 0.008(3) 0.005(3) 0.022(3) -0.001(2) -0.005(2) -0.002(2)
C6 0.015(3) 0.008(3) 0.018(3) 0.004(2) -0.010(2) -0.005(2)
C15 0.023(3) 0.008(3) 0.007(3) 0.001(2) -0.006(2) -0.006(2)
C7 0.012(3) 0.013(3) 0.015(3) 0.002(2) -0.008(2) -0.002(2)
C5 0.017(3) 0.008(3) 0.012(3) 0.002(2) -0.009(2) -0.007(2)
C14 0.019(3) 0.018(3) 0.017(3) 0.005(2) -0.011(2) -0.007(2)
C8 0.016(3) 0.010(3) 0.018(3) 0.000(2) -0.005(2) -0.007(2)
C9 0.009(3) 0.019(3) 0.012(3) -0.002(2) 0.000(2) -0.004(2)
C13 0.009(3) 0.019(3) 0.021(3) 0.001(2) -0.002(2) -0.004(2)
C17 0.017(3) 0.015(3) 0.017(3) 0.000(2) -0.007(2) -0.004(2)
C12 0.014(3) 0.016(3) 0.013(3) 0.001(2) -0.002(2) -0.005(2)
C3 0.013(3) 0.013(3) 0.024(3) 0.000(2) -0.013(2) 0.000(2)
C4 0.016(3) 0.017(3) 0.017(3) -0.003(2) -0.007(2) -0.004(2)
C2 0.014(3) 0.017(3) 0.018(3) -0.003(2) 0.002(2) -0.003(2)
C11 0.013(3) 0.013(3) 0.010(3) -0.002(2) -0.002(2) -0.007(2)
C26 0.012(3) 0.011(3) 0.015(3) 0.003(2) -0.005(2) -0.004(2)
C21 0.013(3) 0.015(3) 0.018(3) -0.002(2) -0.008(2) 0.003(2)
C25 0.028(3) 0.013(3) 0.011(3) 0.002(2) -0.003(2) -0.007(3)
C1 0.015(3) 0.012(3) 0.012(3) -0.002(2) 0.001(2) -0.005(2)
C24 0.022(3) 0.013(3) 0.017(3) -0.001(2) -0.002(2) -0.006(2)
C20 0.022(3) 0.032(4) 0.016(3) 0.005(3) -0.006(3) -0.007(3)
C23 0.012(3) 0.013(3) 0.016(3) -0.003(2) -0.004(2) -0.004(2)
C16 0.014(3) 0.013(3) 0.015(3) -0.004(2) -0.003(2) -0.008(2)
C18 0.021(3) 0.025(3) 0.023(3) -0.007(3) -0.006(3) -0.001(3)

loop_
_atom_type_symbol
_atom_type_description
_atom_type_scat_dispersion_real
_atom_type_scat_dispersion_imag
_atom_type_scat_source
C C 0.0033 0.0016 'International Tables Vol C Tables 4.2.6.8 and 6.1.1.4'
H H 0.0000 0.0000 'International Tables Vol C Tables 4.2.6.8 and 6.1.1.4'
N N 0.0061 0.0033 'International Tables Vol C Tables 4.2.6.8 and 6.1.1.4'
O O 0.0106 0.0060 'International Tables Vol C Tables 4.2.6.8 and 6.1.1.4'
S S 0.1246 0.1234 'International Tables Vol C Tables 4.2.6.8 and 6.1.1.4'
Cd Cd -0.8075 1.2024 'International Tables Vol C Tables 4.2.6.8 and 6.1.1.4'

loop_
_geom_angle_atom_site_label_1
_geom_angle_atom_site_label_2
_geom_angle_atom_site_label_3
_geom_angle
_geom_angle_site_symmetry_1
_geom_angle_site_symmetry_3
O2 Cd1 O3 105.64(13) . 1_565
O2 Cd1 N2 123.32(14) . .
O3 Cd1 N2 130.97(14) 1_565 .
O2 Cd1 N3 104.09(15) . .
O3 Cd1 N3 100.91(15) 1_565 .
N2 Cd1 N3 71.48(16) . .
O2 Cd1 N1 98.00(15) . .
O3 Cd1 N1 101.93(15) 1_565 .
N2 Cd1 N1 70.97(16) . .
N3 Cd1 N1 142.39(17) . .
O2 Cd1 O4 159.69(12) . 1_565
O3 Cd1 O4 54.09(13) 1_565 1_565
N2 Cd1 O4 76.90(14) . 1_565
N3 Cd1 O4 83.16(14) . 1_565
N1 Cd1 O4 86.53(14) . 1_565
O2 Cd1 C27 132.71(14) . 1_565
O3 Cd1 C27 27.09(14) 1_565 1_565
N2 Cd1 C27 103.89(15) . 1_565
N3 Cd1 C27 92.45(16) . 1_565
N1 Cd1 C27 94.49(15) . 1_565
O4 Cd1 C27 27.00(14) 1_565 1_565
C23 S1 C26 92.1(3) . .
C27 O3 Cd1 97.4(3) . 1_545
C22 O2 Cd1 102.6(3) . .
C27 O4 Cd1 84.8(3) . 1_545
C6 N2 C10 120.4(5) . .
C6 N2 Cd1 120.1(4) . .
C10 N2 Cd1 119.3(3) . .
C15 N3 C11 118.0(5) . .
C15 N3 Cd1 125.3(4) . .
C11 N3 Cd1 116.7(3) . .
C1 N1 C5 118.3(5) . .
C1 N1 Cd1 124.3(4) . .
C5 N1 Cd1 117.2(3) . .
O4 C27 O3 123.7(5) . .
O4 C27 C26 117.1(5) . .
O3 C27 C26 119.1(5) . .
O4 C27 Cd1 68.2(3) . 1_545
O3 C27 Cd1 55.6(3) . 1_545
C26 C27 Cd1 173.8(4) . 1_545
C18 N4 C20 115.7(5) . .
N2 C10 C9 120.9(5) . .
N2 C10 C11 115.2(4) . .
C9 C10 C11 123.8(5) . .
O1 C22 O2 124.2(5) . .
O1 C22 C23 117.3(5) . .
O2 C22 C23 118.4(5) . .
N2 C6 C7 121.7(5) . .
N2 C6 C5 115.2(5) . .
C7 C6 C5 123.1(5) . .
N3 C15 C14 124.7(5) . .
N3 C15 H15A 117.7 . .
C14 C15 H15A 117.7 . .
C6 C7 C8 119.0(5) . .
C6 C7 H7A 120.5 . .
C8 C7 H7A 120.5 . .
N1 C5 C4 120.8(5) . .
N1 C5 C6 116.3(4) . .
C4 C5 C6 122.9(5) . .
C15 C14 C13 118.1(5) . .
C15 C14 H14A 121.0 . .
C13 C14 H14A 121.0 . .
C9 C8 C7 118.1(5) . .
C9 C8 C16 120.7(5) . .
C7 C8 C16 121.3(5) . .
C8 C9 C10 119.9(5) . .
C8 C9 H9A 120.0 . .
C10 C9 H9A 120.0 . .
C14 C13 C12 119.7(5) . .
C14 C13 H13A 120.1 . .
C12 C13 H13A 120.1 . .
C18 C17 C16 119.4(5) . .
C18 C17 H17A 120.3 . .
C16 C17 H17A 120.3 . .
C11 C12 C13 118.3(5) . .
C11 C12 H12A 120.8 . .
C13 C12 H12A 120.8 . .
C2 C3 C4 119.4(5) . .
C2 C3 H3A 120.3 . .
C4 C3 H3A 120.3 . .
C3 C4 C5 119.3(5) . .
C3 C4 H4A 120.3 . .
C5 C4 H4A 120.3 . .
C1 C2 C3 117.9(5) . .
C1 C2 H2A 121.0 . .
C3 C2 H2A 121.0 . .
N3 C11 C12 121.2(5) . .
N3 C11 C10 116.7(5) . .
C12 C11 C10 122.1(5) . .
C25 C26 C27 131.5(5) . .
C25 C26 S1 110.9(4) . .
C27 C26 S1 117.3(4) . .
C20 C21 C16 119.9(5) . .
C20 C21 H21A 120.1 . .
C16 C21 H21A 120.1 . .
C26 C25 C24 113.3(5) . .
C26 C25 H25A 123.4 . .
C24 C25 H25A 123.4 . .
N1 C1 C2 124.2(5) . .
N1 C1 H1A 117.9 . .
C2 C1 H1A 117.9 . .
C23 C24 C25 112.8(5) . .
C23 C24 H24A 123.6 . .
C25 C24 H24A 123.6 . .
N4 C20 C21 123.9(6) . .
N4 C20 H20A 118.1 . .
C21 C20 H20A 118.1 . .
C24 C23 C22 131.2(5) . .
C24 C23 S1 110.9(4) . .
C22 C23 S1 117.8(4) . .
C21 C16 C17 116.3(5) . .
C21 C16 C8 122.5(5) . .
C17 C16 C8 121.2(5) . .
N4 C18 C17 124.9(6) . .
N4 C18 H18A 117.6 . .
C17 C18 H18A 117.6 . .

loop_
_geom_bond_atom_site_label_1
_geom_bond_atom_site_label_2
_geom_bond_distance
_geom_bond_site_symmetry_2
Cd1 O2 2.251(4) .
Cd1 O3 2.288(4) 1_565
Cd1 N2 2.297(4) .
Cd1 N3 2.303(5) .
Cd1 N1 2.326(5) .
Cd1 O4 2.565(4) 1_565
Cd1 C27 2.752(6) 1_565
S1 C23 1.725(5) .
S1 C26 1.725(5) .
O1 C22 1.247(7) .
O3 C27 1.263(7) .
O3 Cd1 2.288(4) 1_545
O2 C22 1.272(6) .
O4 C27 1.254(6) .
O4 Cd1 2.565(4) 1_545
N2 C6 1.336(7) .
N2 C10 1.336(7) .
N3 C15 1.319(7) .
N3 C11 1.379(7) .
N1 C1 1.323(7) .
N1 C5 1.366(7) .
C27 C26 1.485(8) .
C27 Cd1 2.752(6) 1_545
N4 C18 1.336(8) .
N4 C20 1.337(8) .
C10 C9 1.399(7) .
C10 C11 1.497(7) .
C22 C23 1.477(8) .
C6 C7 1.398(8) .
C6 C5 1.508(8) .
C15 C14 1.363(8) .
C15 H15A 0.9300 .
C7 C8 1.400(8) .
C7 H7A 0.9300 .
C5 C4 1.394(7) .
C14 C13 1.386(8) .
C14 H14A 0.9300 .
C8 C9 1.389(8) .
C8 C16 1.482(8) .
C9 H9A 0.9300 .
C13 C12 1.395(8) .
C13 H13A 0.9300 .
C17 C18 1.373(8) .
C17 C16 1.398(8) .
C17 H17A 0.9300 .
C12 C11 1.392(8) .
C12 H12A 0.9300 .
C3 C2 1.384(8) .
C3 C4 1.383(8) .
C3 H3A 0.9300 .
C4 H4A 0.9300 .
C2 C1 1.374(8) .
C2 H2A 0.9300 .
C26 C25 1.365(8) .
C21 C20 1.385(8) .
C21 C16 1.392(8) .
C21 H21A 0.9300 .
C25 C24 1.412(8) .
C25 H25A 0.9300 .
C1 H1A 0.9300 .
C24 C23 1.372(8) .
C24 H24A 0.9300 .
C20 H20A 0.9300 .
C18 H18A 0.9300 .
